data_7712789
loop_
_publ_author_name
'Katzenmayer, Markus'
'Kracht, Felix'
'Maichle-Moessmer, Caecilia'
'Anwander, Reiner'

_publ_section_title
;
 Potential precursors for terminal ytterbium(II) imide complexes bearing
 the tris(3-tert-butyl-5-methylpyrazolyl)hydroborato ligand
;
_journal_name_full 'Dalton Transactions'
_journal_paper_doi 10.1039/D3DT00861D
_journal_year 2023
_chemical_formula_sum 'C46 H64 B N7 O Si Yb'
_chemical_formula_weight 942.98
_chemical_properties_physical Air-sensitive,Moisture-sensitive
_space_group_crystal_system monoclinic
_space_group_IT_number 15
_space_group_name_Hall '-C 2yc'
_space_group_name_H-M_alt 'C 1 2/c 1'
_atom_sites_solution_hydrogens mixed
_audit_creation_method SHELXL-2018/3
_audit_update_record
;
2023-03-14 deposited with the CCDC.	2023-04-18 downloaded from the CCDC.
;
_cell_angle_alpha 90
_cell_angle_beta 90.4350(10)
_cell_angle_gamma 90
_cell_formula_units_Z 8
_cell_length_a 41.2689(13)
_cell_length_b 11.6943(4)
_cell_length_c 19.9784(7)
_cell_measurement_reflns_used 398
_cell_measurement_temperature 100(2)
_cell_measurement_theta_max 26.67
_cell_measurement_theta_min 4.306
_cell_volume 9641.5(6)
_computing_cell_refinement 'SAINT V8.40B (Bruker Nano, Inc., 2019)'
_computing_data_collection 'APEX3 v2019.11-0'
_computing_data_reduction 'SAINT V8.40B (Bruker Nano, Inc., 2019)'
_computing_structure_refinement 'SHELXL-2018/3 (Sheldrick, 2018)'
_computing_structure_solution 'SHELXT 2018/2 (Sheldrick, 2018)'
_diffrn_ambient_temperature 100(2)
_diffrn_measured_fraction_theta_full 0.998
_diffrn_measured_fraction_theta_max 0.992
_diffrn_measurement_device_type 'Bruker APEX II DUO'
_diffrn_measurement_method 'omega scans'
_diffrn_radiation_type MoK\a
_diffrn_radiation_wavelength 0.71073
_diffrn_reflns_av_R_equivalents 0.0351
_diffrn_reflns_av_unetI/netI 0.0277
_diffrn_reflns_Laue_measured_fraction_full 0.998
_diffrn_reflns_Laue_measured_fraction_max 0.992
_diffrn_reflns_limit_h_max 43
_diffrn_reflns_limit_h_min -54
_diffrn_reflns_limit_k_max 15
_diffrn_reflns_limit_k_min -15
_diffrn_reflns_limit_l_max 26
_diffrn_reflns_limit_l_min -26
_diffrn_reflns_number 64839
_diffrn_reflns_point_group_measured_fraction_full 0.998
_diffrn_reflns_point_group_measured_fraction_max 0.992
_diffrn_reflns_theta_full 25.242
_diffrn_reflns_theta_max 28.308
_diffrn_reflns_theta_min 1.810
_diffrn_source 'ImuS-focus sealed tube'
_exptl_absorpt_coefficient_mu 2.004
_exptl_absorpt_correction_type multi-scan
_exptl_absorpt_process_details 'sadabs V2012/1 (Bruker AXS Inc.)'
_exptl_crystal_colour yellow
_exptl_crystal_density_diffrn 1.299
_exptl_crystal_description block
_exptl_crystal_F_000 3888
_exptl_crystal_size_max 0.226
_exptl_crystal_size_mid 0.225
_exptl_crystal_size_min 0.205
_exptl_transmission_factor_max 0.6153
_exptl_transmission_factor_min 0.5127
_refine_diff_density_max 1.952
_refine_diff_density_min -0.756
_refine_diff_density_rms 0.078
_refine_ls_extinction_method none
_refine_ls_goodness_of_fit_ref 1.030
_refine_ls_hydrogen_treatment mixed
_refine_ls_matrix_type full
_refine_ls_number_parameters 766
_refine_ls_number_reflns 11912
_refine_ls_number_restraints 2154
_refine_ls_restrained_S_all 1.006
_refine_ls_R_factor_all 0.0369
_refine_ls_R_factor_gt 0.0289
_refine_ls_shift/su_max 0.003
_refine_ls_shift/su_mean 0.000
_refine_ls_structure_factor_coef Fsqd
_refine_ls_weighting_details 'w=1/[\s^2^(Fo^2^)+(0.0303P)^2^+17.0617P] where P=(Fo^2^+2Fc^2^)/3'
_refine_ls_weighting_scheme calc
_refine_ls_wR_factor_gt 0.0649
_refine_ls_wR_factor_ref 0.0682
_reflns_Friedel_coverage 0.000
_reflns_number_gt 10229
_reflns_number_total 11912
_reflns_threshold_expression 'I > 2\s(I)'
_cod_data_source_file d3dt00861d2.cif
_cod_data_source_block 4-thf_mo_MK175_2_0m_sq
_cod_original_sg_symbol_H-M 'C 2/c'
_cod_database_code 7712789
_shelx_shelxl_version_number 2018/3
_shelx_space_group_comment
;
The symmetry employed for this shelxl refinement is uniquely defined
by the following loop, which should always be used as a source of
symmetry information in preference to the above space-group names.
They are only intended as comments.
;
_shelx_estimated_absorpt_t_min 0.660
_shelx_estimated_absorpt_t_max 0.684

loop_
_space_group_symop_operation_xyz
'x, y, z'
'-x, y, -z+1/2'
'x+1/2, y+1/2, z'
'-x+1/2, y+1/2, -z+1/2'
'-x, -y, -z'
'x, -y, z-1/2'
'-x+1/2, -y+1/2, -z'
'x+1/2, -y+1/2, z-1/2'

loop_
_atom_site_label
_atom_site_type_symbol
_atom_site_fract_x
_atom_site_fract_y
_atom_site_fract_z
_atom_site_U_iso_or_equiv
_atom_site_adp_type
_atom_site_occupancy
_atom_site_site_symmetry_order
_atom_site_calc_flag
_atom_site_refinement_flags_posn
_atom_site_refinement_flags_adp
_atom_site_refinement_flags_occupancy
_atom_site_disorder_assembly
_atom_site_disorder_group
C1 C 0.54306(6) 0.6739(2) 0.45180(13) 0.0310(5) Uani 1 1 d . . . . .
C2 C 0.51648(6) 0.6154(2) 0.42466(13) 0.0324(5) Uani 1 1 d . . . . .
H2 H 0.496985 0.647490 0.407450 0.039 Uiso 1 1 calc R U . . .
C3 C 0.52454(6) 0.5016(2) 0.42815(11) 0.0286(5) Uani 1 1 d . . . . .
C4 C 0.54702(7) 0.8018(2) 0.46156(16) 0.0409(6) Uani 1 1 d . . . . .
C5 C 0.55373(11) 0.8291(3) 0.53561(18) 0.0666(11) Uani 1 1 d . . . . .
H5A H 0.574042 0.792524 0.549683 0.100 Uiso 1 1 calc R U . . .
H5B H 0.535903 0.799998 0.562908 0.100 Uiso 1 1 calc R U . . .
H5C H 0.555535 0.912019 0.541478 0.100 Uiso 1 1 calc R U . . .
C6 C 0.57496(9) 0.8438(3) 0.41941(18) 0.0550(9) Uani 1 1 d . . . . .
H6A H 0.594800 0.803200 0.432461 0.082 Uiso 1 1 calc R U . . .
H6B H 0.577935 0.926036 0.426445 0.082 Uiso 1 1 calc R U . . .
H6C H 0.570209 0.829178 0.372033 0.082 Uiso 1 1 calc R U . . .
C7 C 0.51576(9) 0.8635(3) 0.4426(3) 0.0787(13) Uani 1 1 d . . . . .
H7A H 0.510886 0.850322 0.395142 0.118 Uiso 1 1 calc R U . . .
H7B H 0.518320 0.945666 0.450631 0.118 Uiso 1 1 calc R U . . .
H7C H 0.497950 0.834109 0.469855 0.118 Uiso 1 1 calc R U . . .
C8 C 0.50457(7) 0.4007(2) 0.40756(13) 0.0344(6) Uani 1 1 d . . . . .
H8A H 0.481870 0.424032 0.402542 0.052 Uiso 1 1 calc R U . . .
H8B H 0.506280 0.341009 0.441817 0.052 Uiso 1 1 calc R U . . .
H8C H 0.512463 0.371015 0.364811 0.052 Uiso 1 1 calc R U . . .
C9 C 0.57757(6) 0.4015(2) 0.65166(13) 0.0326(5) Uani 1 1 d . . . . .
C10 C 0.57584(8) 0.2831(3) 0.64531(14) 0.0455(7) Uani 1 1 d . . . . .
H10 H 0.574689 0.228756 0.680578 0.055 Uiso 1 1 calc R U . . .
C11 C 0.57614(8) 0.2604(2) 0.57763(14) 0.0421(7) Uani 1 1 d . . . . .
C12 C 0.57787(7) 0.4724(3) 0.71523(13) 0.0389(6) Uani 1 1 d . . . . .
C13 C 0.58827(9) 0.5943(3) 0.70068(15) 0.0484(8) Uani 1 1 d . . . . .
H13A H 0.610557 0.594373 0.684101 0.073 Uiso 1 1 calc R U . . .
H13B H 0.587148 0.639694 0.741825 0.073 Uiso 1 1 calc R U . . .
H13C H 0.573819 0.627493 0.666733 0.073 Uiso 1 1 calc R U . . .
C14 C 0.60131(9) 0.4183(3) 0.76629(16) 0.0524(8) Uani 1 1 d . . . . .
H14A H 0.623335 0.419084 0.748285 0.079 Uiso 1 1 calc R U . . .
H14B H 0.594742 0.339186 0.775056 0.079 Uiso 1 1 calc R U . . .
H14C H 0.600813 0.462076 0.808089 0.079 Uiso 1 1 calc R U . . .
C15 C 0.54358(8) 0.4712(4) 0.74489(16) 0.0617(10) Uani 1 1 d . . . . .
H15A H 0.528500 0.508689 0.713783 0.093 Uiso 1 1 calc R U . . .
H15B H 0.543697 0.512087 0.787690 0.093 Uiso 1 1 calc R U . . .
H15C H 0.536708 0.391916 0.752081 0.093 Uiso 1 1 calc R U . . .
C16 C 0.57730(11) 0.1478(3) 0.54237(18) 0.0628(10) Uani 1 1 d . . . . .
H16A H 0.559833 0.144221 0.508934 0.094 Uiso 1 1 calc R U . . .
H16B H 0.574589 0.085956 0.574925 0.094 Uiso 1 1 calc R U . . .
H16C H 0.598250 0.139491 0.520108 0.094 Uiso 1 1 calc R U . . .
C17 C 0.61862(7) 0.3171(2) 0.38377(13) 0.0358(6) Uani 1 1 d . . . . .
C18 C 0.64787(7) 0.3591(2) 0.36328(13) 0.0389(6) Uani 1 1 d . . . . .
H18 H 0.661441 0.328043 0.329656 0.047 Uiso 1 1 calc R U . . .
C19 C 0.65377(7) 0.4567(3) 0.40168(13) 0.0348(6) Uani 1 1 d . . . . .
C20 C 0.68195(7) 0.5397(3) 0.39917(13) 0.0398(6) Uani 1 1 d . U . . .
C24 C 0.60073(9) 0.2138(3) 0.35876(15) 0.0489(8) Uani 1 1 d . . . . .
H24A H 0.578764 0.235853 0.344980 0.073 Uiso 1 1 calc R U . . .
H24B H 0.599541 0.156644 0.394549 0.073 Uiso 1 1 calc R U . . .
H24C H 0.612190 0.181297 0.320413 0.073 Uiso 1 1 calc R U . . .
C25 C 0.65961(8) 0.3407(3) 0.58492(18) 0.0526(7) Uani 1 1 d . U . . .
H25A H 0.655918 0.324181 0.536866 0.063 Uiso 0.545(13) 1 calc R U P A 1
H25B H 0.644147 0.295026 0.611511 0.063 Uiso 0.545(13) 1 calc R U P A 1
H25C H 0.665670 0.327036 0.537745 0.063 Uiso 0.455(13) 1 calc R U P A 2
H25D H 0.639679 0.297143 0.595103 0.063 Uiso 0.455(13) 1 calc R U P A 2
C28 C 0.67886(7) 0.4959(3) 0.64830(15) 0.0421(6) Uani 1 1 d . U . . .
H28A H 0.668535 0.502798 0.692689 0.050 Uiso 0.545(13) 1 calc R U P A 1
H28B H 0.688727 0.570293 0.636531 0.050 Uiso 0.545(13) 1 calc R U P A 1
H28C H 0.668225 0.536248 0.685749 0.050 Uiso 0.455(13) 1 calc R U P A 2
H28D H 0.695487 0.546686 0.628792 0.050 Uiso 0.455(13) 1 calc R U P A 2
N1 N 0.55454(5) 0.49274(17) 0.45521(9) 0.0265(4) Uani 1 1 d . . . . .
N2 N 0.56634(5) 0.60027(17) 0.47074(10) 0.0286(4) Uani 1 1 d . . . . .
N3 N 0.57758(5) 0.36171(18) 0.54526(10) 0.0302(4) Uani 1 1 d . . . . .
N4 N 0.57859(5) 0.44980(18) 0.59141(10) 0.0280(4) Uani 1 1 d . . . . .
N5 N 0.60737(5) 0.38646(18) 0.43276(10) 0.0296(4) Uani 1 1 d . . . . .
N6 N 0.62926(5) 0.47331(18) 0.44431(10) 0.0299(4) Uani 1 1 d . . . . .
O1 O 0.65535(4) 0.46193(17) 0.59818(10) 0.0377(4) Uani 1 1 d . U . . .
B1 B 0.57402(7) 0.3819(2) 0.46821(14) 0.0294(6) Uani 1 1 d . . . . .
H1 H 0.5598(7) 0.312(2) 0.4489(14) 0.035 Uiso 1 1 d . U . . .
Yb1 Yb 0.61665(2) 0.58974(2) 0.54265(2) 0.02590(4) Uani 1 1 d . . . . .
C21 C 0.69989(16) 0.5409(8) 0.4655(3) 0.0561(17) Uani 0.668(10) 1 d . U P B 1
H21A H 0.706233 0.462688 0.477473 0.084 Uiso 0.668(10) 1 calc R U P B 1
H21B H 0.685757 0.572018 0.500217 0.084 Uiso 0.668(10) 1 calc R U P B 1
H21C H 0.719306 0.588623 0.461759 0.084 Uiso 0.668(10) 1 calc R U P B 1
C22 C 0.66982(13) 0.6563(5) 0.3810(4) 0.0526(15) Uani 0.668(10) 1 d . U P B 1
H22A H 0.660513 0.654550 0.335695 0.079 Uiso 0.668(10) 1 calc R U P B 1
H22B H 0.687839 0.710839 0.382438 0.079 Uiso 0.668(10) 1 calc R U P B 1
H22C H 0.653161 0.679859 0.412822 0.079 Uiso 0.668(10) 1 calc R U P B 1
C23 C 0.70590(15) 0.4969(6) 0.3454(3) 0.0540(16) Uani 0.668(10) 1 d . U P B 1
H23A H 0.694488 0.488745 0.302493 0.081 Uiso 0.668(10) 1 calc R U P B 1
H23B H 0.714815 0.422760 0.359041 0.081 Uiso 0.668(10) 1 calc R U P B 1
H23C H 0.723575 0.552271 0.340684 0.081 Uiso 0.668(10) 1 calc R U P B 1
C26 C 0.69378(18) 0.3126(7) 0.6046(4) 0.0523(14) Uani 0.545(13) 1 d . U P A 1
H26A H 0.694769 0.237751 0.627709 0.063 Uiso 0.545(13) 1 calc R U P A 1
H26B H 0.707829 0.309590 0.564728 0.063 Uiso 0.545(13) 1 calc R U P A 1
C27 C 0.7040(2) 0.4031(8) 0.6491(6) 0.0654(18) Uani 0.545(13) 1 d . U P A 1
H27A H 0.725077 0.434216 0.634310 0.079 Uiso 0.545(13) 1 calc R U P A 1
H27B H 0.706705 0.372914 0.695055 0.079 Uiso 0.545(13) 1 calc R U P A 1
H7 H 0.6275(10) 0.805(3) 0.5222(17) 0.079 Uiso 0.794(5) 1 d D U P C 1
N7 N 0.63829(9) 0.7723(3) 0.5608(2) 0.0480(9) Uani 0.794(5) 1 d D U P C 1
Si1 Si 0.66537(4) 0.86463(13) 0.59254(11) 0.0300(3) Uani 0.794(5) 1 d D U P C 1
C21A C 0.7085(4) 0.5037(17) 0.4461(8) 0.066(3) Uani 0.332(10) 1 d . U P B 2
H21D H 0.726103 0.559961 0.444745 0.099 Uiso 0.332(10) 1 calc R U P B 2
H21E H 0.716789 0.428730 0.432528 0.099 Uiso 0.332(10) 1 calc R U P B 2
H21F H 0.700041 0.498929 0.491690 0.099 Uiso 0.332(10) 1 calc R U P B 2
C22A C 0.6705(3) 0.6641(11) 0.4246(10) 0.070(3) Uani 0.332(10) 1 d . U P B 2
H22D H 0.687987 0.719425 0.417782 0.105 Uiso 0.332(10) 1 calc R U P B 2
H22E H 0.665272 0.660313 0.472360 0.105 Uiso 0.332(10) 1 calc R U P B 2
H22F H 0.651253 0.688092 0.399247 0.105 Uiso 0.332(10) 1 calc R U P B 2
C23A C 0.6945(3) 0.5579(12) 0.3290(5) 0.051(3) Uani 0.332(10) 1 d . U P B 2
H23D H 0.677215 0.589688 0.300740 0.076 Uiso 0.332(10) 1 calc R U P B 2
H23E H 0.701636 0.484577 0.310411 0.076 Uiso 0.332(10) 1 calc R U P B 2
H23F H 0.712839 0.611169 0.330338 0.076 Uiso 0.332(10) 1 calc R U P B 2
C26A C 0.6873(3) 0.3089(10) 0.6328(7) 0.071(2) Uani 0.455(13) 1 d . U P A 2
H26C H 0.681093 0.239094 0.657677 0.085 Uiso 0.455(13) 1 calc R U P A 2
H26D H 0.706715 0.290514 0.606184 0.085 Uiso 0.455(13) 1 calc R U P A 2
C27A C 0.6941(2) 0.3828(7) 0.6724(5) 0.0481(15) Uani 0.455(13) 1 d . U P A 2
H27C H 0.717934 0.390895 0.675757 0.058 Uiso 0.455(13) 1 calc R U P A 2
H27D H 0.685723 0.362639 0.717175 0.058 Uiso 0.455(13) 1 calc R U P A 2
N7A N 0.6381(3) 0.7427(11) 0.5988(6) 0.030(3) Uani 0.206(5) 1 d D U P C 2
H7D H 0.622(3) 0.794(10) 0.580(7) 0.036 Uiso 0.206(5) 1 d D U P C 2
Si1A Si 0.66746(15) 0.8360(6) 0.6171(4) 0.0329(13) Uani 0.206(5) 1 d . U P C 2
C1_1 C 0.6531(4) 0.9393(15) 0.6858(8) 0.047(2) Uani 0.206(5) 1 d D U P C 2
C2_1 C 0.6204(5) 0.962(2) 0.6991(11) 0.050(2) Uani 0.206(5) 1 d D U P C 2
H2_1 H 0.604137 0.925342 0.672636 0.059 Uiso 0.206(5) 1 calc R U P C 2
C3_1 C 0.6110(5) 1.036(2) 0.7509(12) 0.053(2) Uani 0.206(5) 1 d D U P C 2
H3_1 H 0.588779 1.048700 0.760792 0.063 Uiso 0.206(5) 1 calc R U P C 2
C4_1 C 0.6349(4) 1.090(2) 0.7864(11) 0.060(2) Uani 0.206(5) 1 d D U P C 2
H4_1 H 0.629183 1.150218 0.816285 0.072 Uiso 0.206(5) 1 calc R U P C 2
C5_1 C 0.6670(4) 1.0610(16) 0.7802(9) 0.062(2) Uani 0.206(5) 1 d D U P C 2
H5_1 H 0.682704 1.087895 0.811494 0.074 Uiso 0.206(5) 1 calc R U P C 2
C6_1 C 0.6760(4) 0.9915(15) 0.7274(8) 0.056(2) Uani 0.206(5) 1 d D U P C 2
H6_1 H 0.698418 0.978957 0.719347 0.068 Uiso 0.206(5) 1 calc R U P C 2
C1_2 C 0.64970(11) 0.9575(4) 0.6634(2) 0.0423(9) Uani 0.794(5) 1 d D U P C 1
C2_2 C 0.61820(14) 0.9464(6) 0.6845(3) 0.0529(12) Uani 0.794(5) 1 d D U P C 1
H2_2 H 0.604322 0.891985 0.663631 0.063 Uiso 0.794(5) 1 calc R U P C 1
C3_2 C 0.60640(15) 1.0154(6) 0.7369(3) 0.0628(14) Uani 0.794(5) 1 d D U P C 1
H3_2 H 0.584557 1.008231 0.751035 0.075 Uiso 0.794(5) 1 calc R U P C 1
C4_2 C 0.62681(15) 1.0935(5) 0.7676(3) 0.0654(13) Uani 0.794(5) 1 d D U P C 1
H4_2 H 0.618760 1.140041 0.802755 0.078 Uiso 0.794(5) 1 calc R U P C 1
C5_2 C 0.65832(13) 1.1049(4) 0.7484(2) 0.0622(11) Uani 0.794(5) 1 d D U P C 1
H5_2 H 0.672292 1.157880 0.770276 0.075 Uiso 0.794(5) 1 calc R U P C 1
C6_2 C 0.66944(12) 1.0377(4) 0.6965(2) 0.0540(10) Uani 0.794(5) 1 d D U P C 1
H6_2 H 0.691292 1.046013 0.682693 0.065 Uiso 0.794(5) 1 calc R U P C 1
C1_3 C 0.7034(2) 0.7833(8) 0.6293(4) 0.0427(16) Uani 0.794(5) 1 d D U P C 1
C2_3 C 0.72510(17) 0.7344(6) 0.5835(3) 0.0390(14) Uani 0.794(5) 1 d D U P C 1
H2_3 H 0.721531 0.746862 0.537041 0.047 Uiso 0.794(5) 1 calc R U P C 1
C3_3 C 0.75149(14) 0.6687(5) 0.6033(3) 0.0481(12) Uani 0.794(5) 1 d D U P C 1
H3_3 H 0.765644 0.636720 0.571053 0.058 Uiso 0.794(5) 1 calc R U P C 1
C4_3 C 0.75684(13) 0.6504(5) 0.6713(3) 0.0564(13) Uani 0.794(5) 1 d D U P C 1
H4_3 H 0.774163 0.602811 0.685924 0.068 Uiso 0.794(5) 1 calc R U P C 1
C5_3 C 0.73669(16) 0.7021(5) 0.7176(3) 0.0604(16) Uani 0.794(5) 1 d D U P C 1
H5_3 H 0.740967 0.693530 0.764123 0.072 Uiso 0.794(5) 1 calc R U P C 1
C6_3 C 0.71042(15) 0.7661(6) 0.6963(3) 0.0538(15) Uani 0.794(5) 1 d D U P C 1
H6_3 H 0.696680 0.799488 0.728825 0.065 Uiso 0.794(5) 1 calc R U P C 1
C1_4 C 0.7007(6) 0.804(2) 0.6364(10) 0.033(5) Uani 0.206(5) 1 d D U P C 2
C2_4 C 0.7012(4) 0.7916(18) 0.7060(9) 0.037(4) Uani 0.206(5) 1 d D U P C 2
H2_4 H 0.684586 0.825575 0.732015 0.044 Uiso 0.206(5) 1 calc R U P C 2
C3_4 C 0.7257(4) 0.7304(17) 0.7370(9) 0.049(4) Uani 0.206(5) 1 d D U P C 2
H3_4 H 0.726056 0.725704 0.784506 0.059 Uiso 0.206(5) 1 calc R U P C 2
C4_4 C 0.7496(4) 0.6760(18) 0.7012(9) 0.048(5) Uani 0.206(5) 1 d D U P C 2
H4_4 H 0.765572 0.631098 0.723374 0.058 Uiso 0.206(5) 1 calc R U P C 2
C5_4 C 0.7499(5) 0.6881(19) 0.6316(9) 0.044(4) Uani 0.206(5) 1 d D U P C 2
H5_4 H 0.765979 0.651190 0.605627 0.053 Uiso 0.206(5) 1 calc R U P C 2
C6_4 C 0.7261(6) 0.755(2) 0.6011(9) 0.036(4) Uani 0.206(5) 1 d D U P C 2
H6_4 H 0.727325 0.768840 0.554257 0.043 Uiso 0.206(5) 1 calc R U P C 2
C1_5 C 0.68160(11) 0.9673(4) 0.5272(2) 0.0311(9) Uani 0.794(5) 1 d D U P C 1
C2_5 C 0.70998(13) 1.0298(5) 0.5368(3) 0.0402(11) Uani 0.794(5) 1 d D U P C 1
H2_5 H 0.721927 1.019712 0.577220 0.048 Uiso 0.794(5) 1 calc R U P C 1
C3_5 C 0.72146(12) 1.1064(4) 0.4894(3) 0.0493(11) Uani 0.794(5) 1 d D U P C 1
H3_5 H 0.741025 1.147098 0.497572 0.059 Uiso 0.794(5) 1 calc R U P C 1
C4_5 C 0.70459(12) 1.1235(4) 0.4307(2) 0.0599(13) Uani 0.794(5) 1 d D U P C 1
H4_5 H 0.711549 1.179379 0.399446 0.072 Uiso 0.794(5) 1 calc R U P C 1
C5_5 C 0.67745(15) 1.0585(6) 0.4180(3) 0.0617(16) Uani 0.794(5) 1 d D U P C 1
H5_5 H 0.666784 1.064160 0.375815 0.074 Uiso 0.794(5) 1 calc R U P C 1
C6_5 C 0.66554(12) 0.9847(5) 0.4664(3) 0.0538(12) Uani 0.794(5) 1 d D U P C 1
H6_5 H 0.645889 0.944827 0.457793 0.065 Uiso 0.794(5) 1 calc R U P C 1
C1_6 C 0.6758(4) 0.9316(15) 0.5421(7) 0.034(4) Uani 0.206(5) 1 d D U P C 2
C2_6 C 0.7014(5) 1.0079(17) 0.5404(10) 0.046(5) Uani 0.206(5) 1 d D U P C 2
H2_6 H 0.715703 1.008875 0.577836 0.055 Uiso 0.206(5) 1 calc R U P C 2
C3_6 C 0.7079(5) 1.0831(16) 0.4884(9) 0.054(4) Uani 0.206(5) 1 d D U P C 2
H3_6 H 0.726770 1.129778 0.489404 0.064 Uiso 0.206(5) 1 calc R U P C 2
C4_6 C 0.6861(7) 1.0886(19) 0.4346(11) 0.066(6) Uani 0.206(5) 1 d D U P C 2
H4_6 H 0.687388 1.146865 0.401563 0.079 Uiso 0.206(5) 1 calc R U P C 2
C5_6 C 0.6624(5) 1.0044(16) 0.4319(8) 0.057(4) Uani 0.206(5) 1 d D U P C 2
H5_6 H 0.650402 0.994699 0.391457 0.068 Uiso 0.206(5) 1 calc R U P C 2
C6_6 C 0.6555(4) 0.9339(16) 0.4856(8) 0.052(4) Uani 0.206(5) 1 d D U P C 2
H6_6 H 0.636790 0.886586 0.484149 0.062 Uiso 0.206(5) 1 calc R U P C 2

loop_
_atom_site_aniso_label
_atom_site_aniso_U_11
_atom_site_aniso_U_22
_atom_site_aniso_U_33
_atom_site_aniso_U_23
_atom_site_aniso_U_13
_atom_site_aniso_U_12
C1 0.0296(13) 0.0313(13) 0.0321(13) 0.0014(10) 0.0037(10) -0.0020(10)
C2 0.0293(13) 0.0386(14) 0.0294(12) 0.0011(10) 0.0017(10) -0.0027(11)
C3 0.0294(13) 0.0379(13) 0.0185(10) 0.0003(9) 0.0014(9) -0.0073(10)
C4 0.0342(15) 0.0305(14) 0.0581(18) 0.0020(12) 0.0027(13) -0.0038(11)
C5 0.097(3) 0.0380(17) 0.065(2) -0.0148(16) 0.018(2) -0.0270(18)
C6 0.062(2) 0.0377(16) 0.066(2) 0.0096(15) 0.0197(17) -0.0097(15)
C7 0.053(2) 0.0409(19) 0.142(4) -0.005(2) -0.005(2) 0.0100(17)
C8 0.0316(14) 0.0416(15) 0.0300(12) -0.0021(11) -0.0021(10) -0.0114(11)
C9 0.0252(12) 0.0452(15) 0.0276(12) 0.0056(11) 0.0020(10) -0.0005(11)
C10 0.0551(19) 0.0462(17) 0.0352(14) 0.0146(12) 0.0012(13) -0.0026(14)
C11 0.0535(18) 0.0332(14) 0.0395(15) 0.0078(11) -0.0010(13) -0.0039(13)
C12 0.0341(15) 0.0570(18) 0.0258(12) 0.0033(12) 0.0032(11) 0.0041(13)
C13 0.064(2) 0.0530(18) 0.0284(14) -0.0103(12) 0.0015(13) 0.0018(15)
C14 0.056(2) 0.068(2) 0.0333(15) 0.0034(14) -0.0086(14) 0.0041(16)
C15 0.049(2) 0.099(3) 0.0375(16) 0.0062(18) 0.0166(14) 0.0114(19)
C16 0.107(3) 0.0298(16) 0.0518(19) 0.0073(14) -0.004(2) -0.0019(17)
C17 0.0465(16) 0.0315(13) 0.0293(13) -0.0055(10) -0.0014(11) 0.0048(12)
C18 0.0431(16) 0.0425(15) 0.0312(13) -0.0064(11) 0.0053(12) 0.0065(13)
C19 0.0330(14) 0.0447(15) 0.0266(12) -0.0013(11) 0.0021(10) 0.0008(12)
C20 0.0310(13) 0.0567(15) 0.0316(12) -0.0045(11) 0.0081(9) -0.0053(12)
C24 0.070(2) 0.0340(15) 0.0431(16) -0.0144(12) 0.0007(15) -0.0039(14)
C25 0.0544(17) 0.0387(13) 0.0647(19) -0.0050(13) -0.0004(14) 0.0027(13)
C28 0.0360(14) 0.0481(15) 0.0419(14) 0.0024(12) -0.0052(11) 0.0017(11)
N1 0.0295(11) 0.0274(10) 0.0225(9) -0.0007(8) 0.0001(8) -0.0090(8)
N2 0.0293(11) 0.0269(10) 0.0295(10) -0.0022(8) 0.0003(8) -0.0067(8)
N3 0.0351(12) 0.0274(10) 0.0282(10) 0.0015(8) 0.0013(9) -0.0047(9)
N4 0.0277(11) 0.0321(10) 0.0242(10) 0.0002(8) 0.0022(8) -0.0055(9)
N5 0.0331(11) 0.0298(10) 0.0258(10) -0.0051(8) -0.0003(8) -0.0039(9)
N6 0.0291(11) 0.0359(11) 0.0250(10) -0.0042(8) 0.0029(8) -0.0056(9)
O1 0.0311(10) 0.0364(9) 0.0457(10) -0.0009(8) -0.0020(8) -0.0013(8)
B1 0.0330(15) 0.0287(13) 0.0266(13) -0.0012(10) -0.0013(11) -0.0079(11)
Yb1 0.02487(6) 0.02919(6) 0.02368(6) -0.00456(4) 0.00331(4) -0.00567(4)
C21 0.035(3) 0.098(5) 0.035(2) 0.007(3) 0.0035(18) -0.018(3)
C22 0.037(3) 0.050(2) 0.070(4) 0.005(2) 0.001(3) -0.0144(18)
C23 0.050(3) 0.074(4) 0.038(2) -0.004(2) 0.020(2) -0.002(3)
C26 0.055(2) 0.054(3) 0.049(3) 0.003(2) 0.015(2) 0.018(2)
C27 0.056(3) 0.075(3) 0.065(4) -0.007(3) -0.013(3) 0.025(2)
N7 0.047(2) 0.0363(17) 0.061(3) 0.0096(17) -0.0178(18) -0.0147(15)
Si1 0.0285(5) 0.0259(6) 0.0354(9) -0.0025(5) 0.0010(6) -0.0074(4)
C21A 0.042(5) 0.099(9) 0.056(6) 0.010(6) -0.008(5) -0.012(5)
C22A 0.044(5) 0.061(3) 0.104(9) -0.035(5) 0.029(6) -0.022(4)
C23A 0.048(6) 0.065(6) 0.039(3) -0.002(3) 0.016(3) -0.010(5)
C26A 0.075(4) 0.062(3) 0.075(4) -0.009(3) -0.011(3) 0.028(3)
C27A 0.050(4) 0.053(2) 0.041(3) 0.010(2) 0.008(3) 0.012(2)
N7A 0.024(5) 0.039(6) 0.026(6) -0.009(5) 0.007(4) -0.010(5)
Si1A 0.035(2) 0.038(3) 0.026(3) -0.007(2) 0.006(2) -0.008(2)
C1_1 0.057(3) 0.041(4) 0.044(4) -0.001(4) 0.019(3) -0.001(3)
C2_1 0.058(3) 0.044(4) 0.047(5) 0.005(4) 0.019(3) 0.003(3)
C3_1 0.068(4) 0.047(4) 0.044(4) 0.007(4) 0.018(4) 0.012(3)
C4_1 0.076(4) 0.056(4) 0.048(5) -0.004(4) 0.018(3) 0.009(3)
C5_1 0.075(4) 0.060(4) 0.051(4) -0.010(4) 0.015(4) 0.006(4)
C6_1 0.065(4) 0.054(4) 0.051(4) -0.010(3) 0.017(3) -0.004(3)
C1_2 0.0524(18) 0.0358(18) 0.039(2) 0.0043(15) 0.0143(16) -0.0002(14)
C2_2 0.0552(19) 0.047(2) 0.057(3) 0.017(2) 0.0205(19) 0.0126(17)
C3_2 0.072(3) 0.059(3) 0.058(3) 0.020(2) 0.027(2) 0.025(2)
C4_2 0.090(3) 0.057(2) 0.049(3) 0.011(2) 0.019(2) 0.029(2)
C5_2 0.089(3) 0.053(2) 0.045(2) -0.0076(17) 0.010(2) 0.008(2)
C6_2 0.069(2) 0.048(2) 0.045(2) -0.0089(16) 0.0136(18) -0.0071(17)
C1_3 0.041(3) 0.036(3) 0.052(3) -0.011(2) 0.013(2) -0.016(2)
C2_3 0.037(2) 0.032(3) 0.048(3) -0.004(2) 0.008(2) -0.007(2)
C3_3 0.045(2) 0.041(2) 0.058(3) 0.006(2) 0.014(3) -0.0052(18)
C4_3 0.049(3) 0.053(3) 0.067(3) 0.020(3) 0.001(3) -0.012(2)
C5_3 0.063(5) 0.069(5) 0.049(3) 0.009(3) 0.005(3) -0.020(3)
C6_3 0.048(4) 0.057(4) 0.056(3) -0.009(3) 0.014(3) -0.016(3)
C1_4 0.038(9) 0.022(9) 0.040(9) 0.013(8) 0.001(7) -0.010(6)
C2_4 0.025(8) 0.043(10) 0.043(8) 0.022(7) -0.002(6) -0.003(6)
C3_4 0.027(8) 0.063(11) 0.057(9) 0.036(8) 0.016(6) 0.013(7)
C4_4 0.031(10) 0.063(11) 0.050(9) 0.004(9) 0.005(7) 0.008(7)
C5_4 0.034(7) 0.048(10) 0.051(9) 0.011(8) 0.015(7) -0.007(6)
C6_4 0.038(8) 0.028(9) 0.042(9) -0.002(7) -0.006(7) -0.018(6)
C1_5 0.030(2) 0.025(2) 0.039(2) -0.0001(15) 0.0062(17) -0.0012(15)
C2_5 0.036(3) 0.037(2) 0.047(2) 0.0016(18) 0.0022(19) -0.0074(19)
C3_5 0.040(3) 0.037(2) 0.070(3) 0.0108(19) 0.014(2) -0.0059(19)
C4_5 0.056(3) 0.050(3) 0.074(3) 0.031(2) 0.013(2) 0.009(2)
C5_5 0.064(4) 0.063(4) 0.058(3) 0.024(3) -0.001(2) 0.005(3)
C6_5 0.042(2) 0.064(3) 0.055(3) 0.017(2) -0.007(2) -0.008(2)
C1_6 0.024(7) 0.041(10) 0.038(7) -0.009(6) 0.014(5) -0.004(6)
C2_6 0.042(10) 0.042(10) 0.053(9) 0.004(7) 0.004(7) -0.009(7)
C3_6 0.053(11) 0.045(9) 0.062(9) 0.003(7) 0.011(7) -0.012(8)
C4_6 0.088(13) 0.046(10) 0.064(10) 0.019(9) -0.010(9) -0.015(9)
C5_6 0.072(10) 0.047(9) 0.052(9) -0.001(7) 0.011(8) -0.006(8)
C6_6 0.042(8) 0.061(10) 0.053(8) 0.006(7) 0.004(6) -0.006(7)

loop_
_atom_type_symbol
_atom_type_description
_atom_type_scat_dispersion_real
_atom_type_scat_dispersion_imag
_atom_type_scat_source
C C 0.0033 0.0016 'International Tables Vol C Tables 4.2.6.8 and 6.1.1.4'
H H 0.0000 0.0000 'International Tables Vol C Tables 4.2.6.8 and 6.1.1.4'
N N 0.0061 0.0033 'International Tables Vol C Tables 4.2.6.8 and 6.1.1.4'
O O 0.0106 0.0060 'International Tables Vol C Tables 4.2.6.8 and 6.1.1.4'
B B 0.0013 0.0007 'International Tables Vol C Tables 4.2.6.8 and 6.1.1.4'
Si Si 0.0817 0.0704 'International Tables Vol C Tables 4.2.6.8 and 6.1.1.4'
Yb Yb -0.3850 5.5486 'International Tables Vol C Tables 4.2.6.8 and 6.1.1.4'

loop_
_geom_angle_atom_site_label_1
_geom_angle_atom_site_label_2
_geom_angle_atom_site_label_3
_geom_angle
_geom_angle_site_symmetry_1
_geom_angle_site_symmetry_3
_geom_angle_publ_flag
N2 C1 C2 110.6(2) . . ?
N2 C1 C4 121.3(2) . . ?
C2 C1 C4 128.0(2) . . ?
C3 C2 C1 105.4(2) . . ?
C3 C2 H2 127.3 . . ?
C1 C2 H2 127.3 . . ?
N1 C3 C2 108.4(2) . . ?
N1 C3 C8 123.5(2) . . ?
C2 C3 C8 128.1(2) . . ?
C6 C4 C1 109.2(2) . . ?
C6 C4 C7 110.8(3) . . ?
C1 C4 C7 110.1(3) . . ?
C6 C4 C5 109.6(3) . . ?
C1 C4 C5 110.3(2) . . ?
C7 C4 C5 106.7(3) . . ?
C4 C5 H5A 109.5 . . ?
C4 C5 H5B 109.5 . . ?
H5A C5 H5B 109.5 . . ?
C4 C5 H5C 109.5 . . ?
H5A C5 H5C 109.5 . . ?
H5B C5 H5C 109.5 . . ?
C4 C6 H6A 109.5 . . ?
C4 C6 H6B 109.5 . . ?
H6A C6 H6B 109.5 . . ?
C4 C6 H6C 109.5 . . ?
H6A C6 H6C 109.5 . . ?
H6B C6 H6C 109.5 . . ?
C4 C7 H7A 109.5 . . ?
C4 C7 H7B 109.5 . . ?
H7A C7 H7B 109.5 . . ?
C4 C7 H7C 109.5 . . ?
H7A C7 H7C 109.5 . . ?
H7B C7 H7C 109.5 . . ?
C3 C8 H8A 109.5 . . ?
C3 C8 H8B 109.5 . . ?
H8A C8 H8B 109.5 . . ?
C3 C8 H8C 109.5 . . ?
H8A C8 H8C 109.5 . . ?
H8B C8 H8C 109.5 . . ?
N4 C9 C10 110.0(2) . . ?
N4 C9 C12 121.7(2) . . ?
C10 C9 C12 128.3(2) . . ?
C11 C10 C9 106.3(2) . . ?
C11 C10 H10 126.9 . . ?
C9 C10 H10 126.9 . . ?
N3 C11 C10 107.5(3) . . ?
N3 C11 C16 123.0(3) . . ?
C10 C11 C16 129.3(3) . . ?
C9 C12 C13 110.7(2) . . ?
C9 C12 C14 109.4(2) . . ?
C13 C12 C14 109.6(3) . . ?
C9 C12 C15 108.4(3) . . ?
C13 C12 C15 110.2(3) . . ?
C14 C12 C15 108.5(2) . . ?
C12 C13 H13A 109.5 . . ?
C12 C13 H13B 109.5 . . ?
H13A C13 H13B 109.5 . . ?
C12 C13 H13C 109.5 . . ?
H13A C13 H13C 109.5 . . ?
H13B C13 H13C 109.5 . . ?
C12 C14 H14A 109.5 . . ?
C12 C14 H14B 109.5 . . ?
H14A C14 H14B 109.5 . . ?
C12 C14 H14C 109.5 . . ?
H14A C14 H14C 109.5 . . ?
H14B C14 H14C 109.5 . . ?
C12 C15 H15A 109.5 . . ?
C12 C15 H15B 109.5 . . ?
H15A C15 H15B 109.5 . . ?
C12 C15 H15C 109.5 . . ?
H15A C15 H15C 109.5 . . ?
H15B C15 H15C 109.5 . . ?
C11 C16 H16A 109.5 . . ?
C11 C16 H16B 109.5 . . ?
H16A C16 H16B 109.5 . . ?
C11 C16 H16C 109.5 . . ?
H16A C16 H16C 109.5 . . ?
H16B C16 H16C 109.5 . . ?
N5 C17 C18 108.0(2) . . ?
N5 C17 C24 123.5(3) . . ?
C18 C17 C24 128.5(2) . . ?
C17 C18 C19 106.3(2) . . ?
C17 C18 H18 126.9 . . ?
C19 C18 H18 126.9 . . ?
N6 C19 C18 109.7(2) . . ?
N6 C19 C20 120.7(2) . . ?
C18 C19 C20 129.5(2) . . ?
C22 C20 C21 111.4(4) . . ?
C21A C20 C23A 111.4(7) . . ?
C22 C20 C19 109.6(3) . . ?
C21A C20 C19 111.0(7) . . ?
C21 C20 C19 110.3(3) . . ?
C23A C20 C19 112.9(5) . . ?
C22 C20 C23 109.9(4) . . ?
C21 C20 C23 107.4(4) . . ?
C19 C20 C23 108.1(3) . . ?
C21A C20 C22A 105.7(9) . . ?
C23A C20 C22A 105.6(7) . . ?
C19 C20 C22A 109.9(4) . . ?
C17 C24 H24A 109.5 . . ?
C17 C24 H24B 109.5 . . ?
H24A C24 H24B 109.5 . . ?
C17 C24 H24C 109.5 . . ?
H24A C24 H24C 109.5 . . ?
H24B C24 H24C 109.5 . . ?
O1 C25 C26 106.3(4) . . ?
O1 C25 C26A 102.4(5) . . ?
O1 C25 H25A 110.5 . . ?
C26 C25 H25A 110.5 . . ?
O1 C25 H25B 110.5 . . ?
C26 C25 H25B 110.5 . . ?
H25A C25 H25B 108.7 . . ?
O1 C25 H25C 111.3 . . ?
C26A C25 H25C 111.3 . . ?
O1 C25 H25D 111.3 . . ?
C26A C25 H25D 111.3 . . ?
H25C C25 H25D 109.2 . . ?
O1 C28 C27 105.6(4) . . ?
O1 C28 C27A 104.5(4) . . ?
O1 C28 H28A 110.6 . . ?
C27 C28 H28A 110.6 . . ?
O1 C28 H28B 110.6 . . ?
C27 C28 H28B 110.6 . . ?
H28A C28 H28B 108.8 . . ?
O1 C28 H28C 110.8 . . ?
C27A C28 H28C 110.8 . . ?
O1 C28 H28D 110.8 . . ?
C27A C28 H28D 110.8 . . ?
H28C C28 H28D 108.9 . . ?
C3 N1 N2 109.9(2) . . ?
C3 N1 B1 127.2(2) . . ?
N2 N1 B1 122.9(2) . . ?
C1 N2 N1 105.7(2) . . ?
C1 N2 Yb1 140.98(17) . . ?
N1 N2 Yb1 111.76(15) . . ?
C11 N3 N4 109.6(2) . . ?
C11 N3 B1 126.8(2) . . ?
N4 N3 B1 123.1(2) . . ?
C11 N3 Yb1 141.52(18) . . ?
N4 N3 Yb1 50.27(10) . . ?
B1 N3 Yb1 84.20(13) . . ?
C9 N4 N3 106.6(2) . . ?
C9 N4 Yb1 131.45(17) . . ?
N3 N4 Yb1 104.26(13) . . ?
C17 N5 N6 109.5(2) . . ?
C17 N5 B1 128.2(2) . . ?
N6 N5 B1 122.06(19) . . ?
C19 N6 N5 106.5(2) . . ?
C19 N6 Yb1 139.05(18) . . ?
N5 N6 Yb1 113.65(14) . . ?
C28 O1 C25 108.2(2) . . ?
C28 O1 Yb1 125.38(17) . . ?
C25 O1 Yb1 126.34(17) . . ?
N1 B1 N5 110.9(2) . . ?
N1 B1 N3 109.7(2) . . ?
N5 B1 N3 112.2(2) . . ?
N1 B1 H1 107.2(15) . . ?
N5 B1 H1 110.2(15) . . ?
N3 B1 H1 106.4(15) . . ?
N7A Yb1 O1 90.4(4) . . ?
N7 Yb1 O1 103.87(10) . . ?
N7A Yb1 N6 138.1(3) . . ?
N7 Yb1 N6 123.23(13) . . ?
O1 Yb1 N6 83.24(7) . . ?
N7A Yb1 N4 124.7(3) . . ?
N7 Yb1 N4 141.72(13) . . ?
O1 Yb1 N4 80.30(7) . . ?
N6 Yb1 N4 95.02(7) . . ?
N7A Yb1 N2 123.8(4) . . ?
N7 Yb1 N2 110.83(11) . . ?
O1 Yb1 N2 145.16(6) . . ?
N6 Yb1 N2 75.45(7) . . ?
N4 Yb1 N2 74.57(7) . . ?
N7A Yb1 N3 149.3(3) . . ?
N7 Yb1 N3 166.98(12) . . ?
O1 Yb1 N3 78.80(6) . . ?
N6 Yb1 N3 69.57(6) . . ?
N4 Yb1 N3 25.47(6) . . ?
N2 Yb1 N3 68.10(6) . . ?
N7 Yb1 H7 21.9(5) . . ?
O1 Yb1 H7 123.5(7) . . ?
N6 Yb1 H7 112.0(10) . . ?
N4 Yb1 H7 144.8(11) . . ?
N2 Yb1 H7 90.3(6) . . ?
N3 Yb1 H7 157.6(7) . . ?
N7A Yb1 H7D 22.8(15) . . ?
O1 Yb1 H7D 113.2(16) . . ?
N6 Yb1 H7D 139(4) . . ?
N4 Yb1 H7D 124(4) . . ?
N2 Yb1 H7D 100.9(15) . . ?
N3 Yb1 H7D 148(3) . . ?
C20 C21 H21A 109.5 . . ?
C20 C21 H21B 109.5 . . ?
H21A C21 H21B 109.5 . . ?
C20 C21 H21C 109.5 . . ?
H21A C21 H21C 109.5 . . ?
H21B C21 H21C 109.5 . . ?
C20 C22 H22A 109.5 . . ?
C20 C22 H22B 109.5 . . ?
H22A C22 H22B 109.5 . . ?
C20 C22 H22C 109.5 . . ?
H22A C22 H22C 109.5 . . ?
H22B C22 H22C 109.5 . . ?
C20 C23 H23A 109.5 . . ?
C20 C23 H23B 109.5 . . ?
H23A C23 H23B 109.5 . . ?
C20 C23 H23C 109.5 . . ?
H23A C23 H23C 109.5 . . ?
H23B C23 H23C 109.5 . . ?
C27 C26 C25 105.7(5) . . ?
C27 C26 H26A 110.6 . . ?
C25 C26 H26A 110.6 . . ?
C27 C26 H26B 110.6 . . ?
C25 C26 H26B 110.6 . . ?
H26A C26 H26B 108.7 . . ?
C26 C27 C28 109.0(6) . . ?
C26 C27 H27A 109.9 . . ?
C28 C27 H27A 109.9 . . ?
C26 C27 H27B 109.9 . . ?
C28 C27 H27B 109.9 . . ?
H27A C27 H27B 108.3 . . ?
Si1 N7 Yb1 154.0(2) . . ?
Si1 N7 H7 111(2) . . ?
Yb1 N7 H7 94(2) . . ?
N7 Si1 C1_5 112.7(2) . . ?
N7 Si1 C1_2 114.9(2) . . ?
C1_5 Si1 C1_2 105.90(19) . . ?
N7 Si1 C1_3 110.9(3) . . ?
C1_5 Si1 C1_3 106.0(3) . . ?
C1_2 Si1 C1_3 105.8(3) . . ?
C20 C21A H21D 109.5 . . ?
C20 C21A H21E 109.5 . . ?
H21D C21A H21E 109.5 . . ?
C20 C21A H21F 109.5 . . ?
H21D C21A H21F 109.5 . . ?
H21E C21A H21F 109.5 . . ?
C20 C22A H22D 109.5 . . ?
C20 C22A H22E 109.5 . . ?
H22D C22A H22E 109.5 . . ?
C20 C22A H22F 109.5 . . ?
H22D C22A H22F 109.5 . . ?
H22E C22A H22F 109.5 . . ?
C20 C23A H23D 109.5 . . ?
C20 C23A H23E 109.5 . . ?
H23D C23A H23E 109.5 . . ?
C20 C23A H23F 109.5 . . ?
H23D C23A H23F 109.5 . . ?
H23E C23A H23F 109.5 . . ?
C27A C26A C25 114.0(8) . . ?
C27A C26A H26C 108.8 . . ?
C25 C26A H26C 108.8 . . ?
C27A C26A H26D 108.8 . . ?
C25 C26A H26D 108.8 . . ?
H26C C26A H26D 107.6 . . ?
C26A C27A C28 108.5(8) . . ?
C26A C27A H27C 110.0 . . ?
C28 C27A H27C 110.0 . . ?
C26A C27A H27D 110.0 . . ?
C28 C27A H27D 110.0 . . ?
H27C C27A H27D 108.4 . . ?
Si1A N7A Yb1 153.7(6) . . ?
Si1A N7A H7D 100(9) . . ?
Yb1 N7A H7D 92(9) . . ?
C1_4 Si1A N7A 124.3(14) . . ?
C1_4 Si1A C1_6 100.6(11) . . ?
N7A Si1A C1_6 110.2(7) . . ?
C1_4 Si1A C1_1 105.4(12) . . ?
N7A Si1A C1_1 109.9(7) . . ?
C1_6 Si1A C1_1 104.5(8) . . ?
C1_4 Si1A C2_4 35.4(7) . . ?
N7A Si1A C2_4 117.1(8) . . ?
C1_6 Si1A C2_4 128.8(7) . . ?
C1_1 Si1A C2_4 77.3(8) . . ?
C6_1 C1_1 C2_1 117.1(13) . . ?
C6_1 C1_1 Si1A 119.3(12) . . ?
C2_1 C1_1 Si1A 123.6(12) . . ?
C1_1 C2_1 C3_1 121.6(14) . . ?
C1_1 C2_1 H2_1 119.2 . . ?
C3_1 C2_1 H2_1 119.2 . . ?
C4_1 C3_1 C2_1 117.8(15) . . ?
C4_1 C3_1 H3_1 121.1 . . ?
C2_1 C3_1 H3_1 121.1 . . ?
C3_1 C4_1 C5_1 122.0(15) . . ?
C3_1 C4_1 H4_1 119.0 . . ?
C5_1 C4_1 H4_1 119.0 . . ?
C4_1 C5_1 C6_1 118.7(14) . . ?
C4_1 C5_1 H5_1 120.6 . . ?
C6_1 C5_1 H5_1 120.7 . . ?
C5_1 C6_1 C1_1 121.7(13) . . ?
C5_1 C6_1 H6_1 119.1 . . ?
C1_1 C6_1 H6_1 119.1 . . ?
C2_2 C1_2 C6_2 117.7(4) . . ?
C2_2 C1_2 Si1 120.1(4) . . ?
C6_2 C1_2 Si1 122.2(3) . . ?
C1_2 C2_2 C3_2 120.3(5) . . ?
C1_2 C2_2 H2_2 119.8 . . ?
C3_2 C2_2 H2_2 119.8 . . ?
C4_2 C3_2 C2_2 119.6(5) . . ?
C4_2 C3_2 H3_2 120.2 . . ?
C2_2 C3_2 H3_2 120.2 . . ?
C5_2 C4_2 C3_2 121.2(5) . . ?
C5_2 C4_2 H4_2 119.4 . . ?
C3_2 C4_2 H4_2 119.4 . . ?
C4_2 C5_2 C6_2 118.5(5) . . ?
C4_2 C5_2 H5_2 120.7 . . ?
C6_2 C5_2 H5_2 120.7 . . ?
C5_2 C6_2 C1_2 122.6(4) . . ?
C5_2 C6_2 H6_2 118.7 . . ?
C1_2 C6_2 H6_2 118.7 . . ?
C6_3 C1_3 C2_3 116.3(5) . . ?
C6_3 C1_3 Si1 126.1(5) . . ?
C2_3 C1_3 Si1 117.6(5) . . ?
C3_3 C2_3 C1_3 122.8(5) . . ?
C3_3 C2_3 H2_3 118.6 . . ?
C1_3 C2_3 H2_3 118.6 . . ?
C2_3 C3_3 C4_3 118.8(5) . . ?
C2_3 C3_3 H3_3 120.6 . . ?
C4_3 C3_3 H3_3 120.6 . . ?
C5_3 C4_3 C3_3 119.5(5) . . ?
C5_3 C4_3 H4_3 120.2 . . ?
C3_3 C4_3 H4_3 120.2 . . ?
C6_3 C5_3 C4_3 120.2(5) . . ?
C6_3 C5_3 H5_3 119.9 . . ?
C4_3 C5_3 H5_3 119.9 . . ?
C5_3 C6_3 C1_3 122.3(5) . . ?
C5_3 C6_3 H6_3 118.8 . . ?
C1_3 C6_3 H6_3 118.8 . . ?
C6_4 C1_4 C2_4 117.5(14) . . ?
C6_4 C1_4 Si1A 132.7(18) . . ?
C2_4 C1_4 Si1A 106.9(15) . . ?
C3_4 C2_4 C1_4 120.2(13) . . ?
C3_4 C2_4 Si1A 153.8(13) . . ?
C1_4 C2_4 Si1A 37.7(10) . . ?
C3_4 C2_4 H2_4 119.9 . . ?
C1_4 C2_4 H2_4 119.9 . . ?
Si1A C2_4 H2_4 83.9 . . ?
C4_4 C3_4 C2_4 122.0(13) . . ?
C4_4 C3_4 H3_4 119.0 . . ?
C2_4 C3_4 H3_4 119.0 . . ?
C3_4 C4_4 C5_4 118.8(13) . . ?
C3_4 C4_4 H4_4 120.6 . . ?
C5_4 C4_4 H4_4 120.6 . . ?
C6_4 C5_4 C4_4 118.7(12) . . ?
C6_4 C5_4 H5_4 120.6 . . ?
C4_4 C5_4 H5_4 120.6 . . ?
C1_4 C6_4 C5_4 122.5(14) . . ?
C1_4 C6_4 H6_4 118.7 . . ?
C5_4 C6_4 H6_4 118.7 . . ?
C2_5 C1_5 C6_5 115.9(4) . . ?
C2_5 C1_5 Si1 122.5(3) . . ?
C6_5 C1_5 Si1 121.5(3) . . ?
C3_5 C2_5 C1_5 122.3(4) . . ?
C3_5 C2_5 H2_5 118.8 . . ?
C1_5 C2_5 H2_5 118.8 . . ?
C4_5 C3_5 C2_5 120.2(4) . . ?
C4_5 C3_5 H3_5 119.9 . . ?
C2_5 C3_5 H3_5 119.9 . . ?
C3_5 C4_5 C5_5 119.0(4) . . ?
C3_5 C4_5 H4_5 120.5 . . ?
C5_5 C4_5 H4_5 120.5 . . ?
C4_5 C5_5 C6_5 120.4(5) . . ?
C4_5 C5_5 H5_5 119.8 . . ?
C6_5 C5_5 H5_5 119.8 . . ?
C5_5 C6_5 C1_5 121.9(4) . . ?
C5_5 C6_5 H6_5 119.0 . . ?
C1_5 C6_5 H6_5 119.0 . . ?
C2_6 C1_6 C6_6 114.8(13) . . ?
C2_6 C1_6 Si1A 122.8(11) . . ?
C6_6 C1_6 Si1A 122.4(11) . . ?
C1_6 C2_6 C3_6 125.5(14) . . ?
C1_6 C2_6 H2_6 117.3 . . ?
C3_6 C2_6 H2_6 117.3 . . ?
C2_6 C3_6 C4_6 118.4(14) . . ?
C2_6 C3_6 H3_6 120.8 . . ?
C4_6 C3_6 H3_6 120.8 . . ?
C5_6 C4_6 C3_6 116.5(14) . . ?
C5_6 C4_6 H4_6 121.7 . . ?
C3_6 C4_6 H4_6 121.7 . . ?
C6_6 C5_6 C4_6 122.7(14) . . ?
C6_6 C5_6 H5_6 118.6 . . ?
C4_6 C5_6 H5_6 118.6 . . ?
C5_6 C6_6 C1_6 120.8(12) . . ?
C5_6 C6_6 H6_6 119.6 . . ?
C1_6 C6_6 H6_6 119.6 . . ?

loop_
_geom_bond_atom_site_label_1
_geom_bond_atom_site_label_2
_geom_bond_distance
_geom_bond_site_symmetry_2
_geom_bond_publ_flag
C1 N2 1.343(3) . ?
C1 C2 1.399(4) . ?
C1 C4 1.517(4) . ?
C2 C3 1.373(4) . ?
C2 H2 0.9500 . ?
C3 N1 1.351(3) . ?
C3 C8 1.495(3) . ?
C4 C6 1.514(4) . ?
C4 C7 1.523(5) . ?
C4 C5 1.536(5) . ?
C5 H5A 0.9800 . ?
C5 H5B 0.9800 . ?
C5 H5C 0.9800 . ?
C6 H6A 0.9800 . ?
C6 H6B 0.9800 . ?
C6 H6C 0.9800 . ?
C7 H7A 0.9800 . ?
C7 H7B 0.9800 . ?
C7 H7C 0.9800 . ?
C8 H8A 0.9800 . ?
C8 H8B 0.9800 . ?
C8 H8C 0.9800 . ?
C9 N4 1.331(3) . ?
C9 C10 1.392(4) . ?
C9 C12 1.516(4) . ?
C10 C11 1.378(4) . ?
C10 H10 0.9500 . ?
C11 N3 1.352(3) . ?
C11 C16 1.494(4) . ?
C12 C13 1.518(4) . ?
C12 C14 1.537(4) . ?
C12 C15 1.538(4) . ?
C13 H13A 0.9800 . ?
C13 H13B 0.9800 . ?
C13 H13C 0.9800 . ?
C14 H14A 0.9800 . ?
C14 H14B 0.9800 . ?
C14 H14C 0.9800 . ?
C15 H15A 0.9800 . ?
C15 H15B 0.9800 . ?
C15 H15C 0.9800 . ?
C16 H16A 0.9800 . ?
C16 H16B 0.9800 . ?
C16 H16C 0.9800 . ?
C17 N5 1.356(3) . ?
C17 C18 1.369(4) . ?
C17 C24 1.499(4) . ?
C18 C19 1.396(4) . ?
C18 H18 0.9500 . ?
C19 N6 1.342(3) . ?
C19 C20 1.515(4) . ?
C20 C22 1.497(6) . ?
C20 C21A 1.497(14) . ?
C20 C21 1.513(7) . ?
C20 C23A 1.514(10) . ?
C20 C23 1.548(5) . ?
C20 C22A 1.613(12) . ?
C24 H24A 0.9800 . ?
C24 H24B 0.9800 . ?
C24 H24C 0.9800 . ?
C25 O1 1.453(4) . ?
C25 C26 1.498(8) . ?
C25 C26A 1.529(11) . ?
C25 H25A 0.9900 . ?
C25 H25B 0.9900 . ?
C25 H25C 0.9900 . ?
C25 H25D 0.9900 . ?
C28 O1 1.444(3) . ?
C28 C27 1.501(8) . ?
C28 C27A 1.540(8) . ?
C28 H28A 0.9900 . ?
C28 H28B 0.9900 . ?
C28 H28C 0.9900 . ?
C28 H28D 0.9900 . ?
N1 N2 1.383(3) . ?
N1 B1 1.546(4) . ?
N2 Yb1 2.519(2) . ?
N3 N4 1.383(3) . ?
N3 B1 1.563(3) . ?
N3 Yb1 3.117(2) . ?
N4 Yb1 2.473(2) . ?
N5 N6 1.378(3) . ?
N5 B1 1.554(4) . ?
N6 Yb1 2.450(2) . ?
O1 Yb1 2.4472(19) . ?
B1 H1 1.08(3) . ?
Yb1 N7A 2.286(10) . ?
Yb1 N7 2.341(3) . ?
Yb1 H7 2.59(4) . ?
Yb1 H7D 2.51(14) . ?
C21 H21A 0.9800 . ?
C21 H21B 0.9800 . ?
C21 H21C 0.9800 . ?
C22 H22A 0.9800 . ?
C22 H22B 0.9800 . ?
C22 H22C 0.9800 . ?
C23 H23A 0.9800 . ?
C23 H23B 0.9800 . ?
C23 H23C 0.9800 . ?
C26 C27 1.442(12) . ?
C26 H26A 0.9900 . ?
C26 H26B 0.9900 . ?
C27 H27A 0.9900 . ?
C27 H27B 0.9900 . ?
N7 Si1 1.675(4) . ?
N7 H7 0.966(19) . ?
Si1 C1_5 1.900(4) . ?
Si1 C1_2 1.901(5) . ?
Si1 C1_3 1.974(8) . ?
C21A H21D 0.9800 . ?
C21A H21E 0.9800 . ?
C21A H21F 0.9800 . ?
C22A H22D 0.9800 . ?
C22A H22E 0.9800 . ?
C22A H22F 0.9800 . ?
C23A H23D 0.9800 . ?
C23A H23E 0.9800 . ?
C23A H23F 0.9800 . ?
C26A C27A 1.203(13) . ?
C26A H26C 0.9900 . ?
C26A H26D 0.9900 . ?
C27A H27C 0.9900 . ?
C27A H27D 0.9900 . ?
N7A Si1A 1.669(12) . ?
N7A H7D 0.98(2) . ?
Si1A C1_4 1.47(2) . ?
Si1A C1_6 1.903(15) . ?
Si1A C1_1 1.924(17) . ?
Si1A C2_4 2.306(19) . ?
C1_1 C6_1 1.395(12) . ?
C1_1 C2_1 1.404(13) . ?
C2_1 C3_1 1.412(12) . ?
C2_1 H2_1 0.9500 . ?
C3_1 C4_1 1.366(13) . ?
C3_1 H3_1 0.9500 . ?
C4_1 C5_1 1.376(13) . ?
C4_1 H4_1 0.9500 . ?
C5_1 C6_1 1.385(12) . ?
C5_1 H5_1 0.9500 . ?
C6_1 H6_1 0.9500 . ?
C1_2 C2_2 1.376(6) . ?
C1_2 C6_2 1.404(6) . ?
C2_2 C3_2 1.413(6) . ?
C2_2 H2_2 0.9500 . ?
C3_2 C4_2 1.383(7) . ?
C3_2 H3_2 0.9500 . ?
C4_2 C5_2 1.365(7) . ?
C4_2 H4_2 0.9500 . ?
C5_2 C6_2 1.383(5) . ?
C5_2 H5_2 0.9500 . ?
C6_2 H6_2 0.9500 . ?
C1_3 C6_3 1.382(7) . ?
C1_3 C2_3 1.405(6) . ?
C2_3 C3_3 1.389(6) . ?
C2_3 H2_3 0.9500 . ?
C3_3 C4_3 1.390(6) . ?
C3_3 H3_3 0.9500 . ?
C4_3 C5_3 1.387(7) . ?
C4_3 H4_3 0.9500 . ?
C5_3 C6_3 1.382(7) . ?
C5_3 H5_3 0.9500 . ?
C6_3 H6_3 0.9500 . ?
C1_4 C6_4 1.386(13) . ?
C1_4 C2_4 1.398(13) . ?
C2_4 C3_4 1.382(12) . ?
C2_4 H2_4 0.9500 . ?
C3_4 C4_4 1.380(12) . ?
C3_4 H3_4 0.9500 . ?
C4_4 C5_4 1.397(12) . ?
C4_4 H4_4 0.9500 . ?
C5_4 C6_4 1.396(13) . ?
C5_4 H5_4 0.9500 . ?
C6_4 H6_4 0.9500 . ?
C1_5 C2_5 1.393(5) . ?
C1_5 C6_5 1.395(6) . ?
C2_5 C3_5 1.390(5) . ?
C2_5 H2_5 0.9500 . ?
C3_5 C4_5 1.373(6) . ?
C3_5 H3_5 0.9500 . ?
C4_5 C5_5 1.376(7) . ?
C4_5 H4_5 0.9500 . ?
C5_5 C6_5 1.389(6) . ?
C5_5 H5_5 0.9500 . ?
C6_5 H6_5 0.9500 . ?
C1_6 C2_6 1.384(12) . ?
C1_6 C6_6 1.400(12) . ?
C2_6 C3_6 1.389(12) . ?
C2_6 H2_6 0.9500 . ?
C3_6 C4_6 1.400(13) . ?
C3_6 H3_6 0.9500 . ?
C4_6 C5_6 1.388(13) . ?
C4_6 H4_6 0.9500 . ?
C5_6 C6_6 1.385(12) . ?
C5_6 H5_6 0.9500 . ?
C6_6 H6_6 0.9500 . ?

loop_
_geom_torsion_atom_site_label_1
_geom_torsion_atom_site_label_2
_geom_torsion_atom_site_label_3
_geom_torsion_atom_site_label_4
_geom_torsion
_geom_torsion_site_symmetry_1
_geom_torsion_site_symmetry_2
_geom_torsion_site_symmetry_3
_geom_torsion_site_symmetry_4
_geom_torsion_publ_flag
N2 C1 C2 C3 0.3(3) . . . . ?
C4 C1 C2 C3 -178.8(2) . . . . ?
C1 C2 C3 N1 -0.7(3) . . . . ?
C1 C2 C3 C8 178.4(2) . . . . ?
N2 C1 C4 C6 64.0(3) . . . . ?
C2 C1 C4 C6 -117.0(3) . . . . ?
N2 C1 C4 C7 -174.0(3) . . . . ?
C2 C1 C4 C7 4.9(4) . . . . ?
N2 C1 C4 C5 -56.5(3) . . . . ?
C2 C1 C4 C5 122.4(3) . . . . ?
N4 C9 C10 C11 0.5(3) . . . . ?
C12 C9 C10 C11 179.7(3) . . . . ?
C9 C10 C11 N3 -0.7(3) . . . . ?
C9 C10 C11 C16 174.8(3) . . . . ?
N4 C9 C12 C13 -15.0(4) . . . . ?
C10 C9 C12 C13 165.9(3) . . . . ?
N4 C9 C12 C14 -135.9(3) . . . . ?
C10 C9 C12 C14 45.0(4) . . . . ?
N4 C9 C12 C15 106.0(3) . . . . ?
C10 C9 C12 C15 -73.1(4) . . . . ?
N5 C17 C18 C19 -0.2(3) . . . . ?
C24 C17 C18 C19 179.7(3) . . . . ?
C17 C18 C19 N6 0.5(3) . . . . ?
C17 C18 C19 C20 -178.0(3) . . . . ?
N6 C19 C20 C22 -60.3(4) . . . . ?
C18 C19 C20 C22 118.0(4) . . . . ?
N6 C19 C20 C21A 90.9(8) . . . . ?
C18 C19 C20 C21A -90.8(8) . . . . ?
N6 C19 C20 C21 62.8(5) . . . . ?
C18 C19 C20 C21 -118.9(5) . . . . ?
N6 C19 C20 C23A -143.2(7) . . . . ?
C18 C19 C20 C23A 35.0(8) . . . . ?
N6 C19 C20 C23 -180.0(4) . . . . ?
C18 C19 C20 C23 -1.7(5) . . . . ?
N6 C19 C20 C22A -25.7(9) . . . . ?
C18 C19 C20 C22A 152.6(8) . . . . ?
C2 C3 N1 N2 0.9(3) . . . . ?
C8 C3 N1 N2 -178.2(2) . . . . ?
C2 C3 N1 B1 -179.1(2) . . . . ?
C8 C3 N1 B1 1.7(4) . . . . ?
C2 C1 N2 N1 0.3(3) . . . . ?
C4 C1 N2 N1 179.4(2) . . . . ?
C2 C1 N2 Yb1 -163.15(19) . . . . ?
C4 C1 N2 Yb1 16.0(4) . . . . ?
C3 N1 N2 C1 -0.7(2) . . . . ?
B1 N1 N2 C1 179.3(2) . . . . ?
C3 N1 N2 Yb1 168.12(14) . . . . ?
B1 N1 N2 Yb1 -11.8(2) . . . . ?
C10 C11 N3 N4 0.7(3) . . . . ?
C16 C11 N3 N4 -175.2(3) . . . . ?
C10 C11 N3 B1 -171.6(3) . . . . ?
C16 C11 N3 B1 12.5(5) . . . . ?
C10 C11 N3 Yb1 50.7(4) . . . . ?
C16 C11 N3 Yb1 -125.2(3) . . . . ?
C10 C9 N4 N3 -0.1(3) . . . . ?
C12 C9 N4 N3 -179.3(2) . . . . ?
C10 C9 N4 Yb1 -127.4(2) . . . . ?
C12 C9 N4 Yb1 53.4(3) . . . . ?
C11 N3 N4 C9 -0.4(3) . . . . ?
B1 N3 N4 C9 172.3(2) . . . . ?
Yb1 N3 N4 C9 -142.0(2) . . . . ?
C11 N3 N4 Yb1 141.68(19) . . . . ?
B1 N3 N4 Yb1 -45.7(2) . . . . ?
C18 C17 N5 N6 -0.2(3) . . . . ?
C24 C17 N5 N6 180.0(3) . . . . ?
C18 C17 N5 B1 174.4(2) . . . . ?
C24 C17 N5 B1 -5.5(4) . . . . ?
C18 C19 N6 N5 -0.5(3) . . . . ?
C20 C19 N6 N5 178.0(2) . . . . ?
C18 C19 N6 Yb1 167.9(2) . . . . ?
C20 C19 N6 Yb1 -13.6(4) . . . . ?
C17 N5 N6 C19 0.4(3) . . . . ?
B1 N5 N6 C19 -174.5(2) . . . . ?
C17 N5 N6 Yb1 -171.31(17) . . . . ?
B1 N5 N6 Yb1 13.8(3) . . . . ?
C27 C28 O1 C25 17.6(6) . . . . ?
C27A C28 O1 C25 -8.5(5) . . . . ?
C27 C28 O1 Yb1 -160.2(6) . . . . ?
C27A C28 O1 Yb1 173.6(4) . . . . ?
C26 C25 O1 C28 -23.5(5) . . . . ?
C26A C25 O1 C28 0.8(7) . . . . ?
C26 C25 O1 Yb1 154.3(4) . . . . ?
C26A C25 O1 Yb1 178.6(7) . . . . ?
C3 N1 B1 N5 123.6(2) . . . . ?
N2 N1 B1 N5 -56.5(3) . . . . ?
C3 N1 B1 N3 -112.0(2) . . . . ?
N2 N1 B1 N3 68.0(3) . . . . ?
C17 N5 B1 N1 -117.6(3) . . . . ?
N6 N5 B1 N1 56.3(3) . . . . ?
C17 N5 B1 N3 119.4(3) . . . . ?
N6 N5 B1 N3 -66.7(3) . . . . ?
C11 N3 B1 N1 141.4(3) . . . . ?
N4 N3 B1 N1 -29.9(3) . . . . ?
Yb1 N3 B1 N1 -63.52(17) . . . . ?
C11 N3 B1 N5 -95.0(3) . . . . ?
N4 N3 B1 N5 93.7(3) . . . . ?
Yb1 N3 B1 N5 60.13(18) . . . . ?
O1 C25 C26 C27 19.8(6) . . . . ?
C25 C26 C27 C28 -9.1(9) . . . . ?
O1 C28 C27 C26 -4.9(9) . . . . ?
Yb1 N7 Si1 C1_5 130.0(6) . . . . ?
Yb1 N7 Si1 C1_2 -108.6(6) . . . . ?
Yb1 N7 Si1 C1_3 11.3(7) . . . . ?
O1 C25 C26A C27A 9.9(12) . . . . ?
C25 C26A C27A C28 -15.5(12) . . . . ?
O1 C28 C27A C26A 15.2(9) . . . . ?
Yb1 N7A Si1A C1_4 -53(2) . . . . ?
Yb1 N7A Si1A C1_6 67(2) . . . . ?
Yb1 N7A Si1A C1_1 -178.8(17) . . . . ?
Yb1 N7A Si1A C2_4 -93.3(19) . . . . ?
C6_1 C1_1 C2_1 C3_1 2.1(17) . . . . ?
Si1A C1_1 C2_1 C3_1 178.7(15) . . . . ?
C1_1 C2_1 C3_1 C4_1 2.5(18) . . . . ?
C2_1 C3_1 C4_1 C5_1 -10(3) . . . . ?
C3_1 C4_1 C5_1 C6_1 13(3) . . . . ?
C4_1 C5_1 C6_1 C1_1 -8(3) . . . . ?
C2_1 C1_1 C6_1 C5_1 1(3) . . . . ?
Si1A C1_1 C6_1 C5_1 -176.0(15) . . . . ?
C6_2 C1_2 C2_2 C3_2 1.1(7) . . . . ?
Si1 C1_2 C2_2 C3_2 -179.8(4) . . . . ?
C1_2 C2_2 C3_2 C4_2 -0.8(7) . . . . ?
C2_2 C3_2 C4_2 C5_2 -0.3(8) . . . . ?
C3_2 C4_2 C5_2 C6_2 1.0(8) . . . . ?
C4_2 C5_2 C6_2 C1_2 -0.7(8) . . . . ?
C2_2 C1_2 C6_2 C5_2 -0.4(7) . . . . ?
Si1 C1_2 C6_2 C5_2 -179.5(4) . . . . ?
C6_3 C1_3 C2_3 C3_3 2.3(9) . . . . ?
Si1 C1_3 C2_3 C3_3 -175.5(6) . . . . ?
C1_3 C2_3 C3_3 C4_3 -0.1(8) . . . . ?
C2_3 C3_3 C4_3 C5_3 -2.9(8) . . . . ?
C3_3 C4_3 C5_3 C6_3 3.6(8) . . . . ?
C4_3 C5_3 C6_3 C1_3 -1.3(9) . . . . ?
C2_3 C1_3 C6_3 C5_3 -1.6(8) . . . . ?
Si1 C1_3 C6_3 C5_3 176.0(7) . . . . ?
N7A Si1A C1_4 C6_4 70(3) . . . . ?
C1_6 Si1A C1_4 C6_4 -54(3) . . . . ?
C1_1 Si1A C1_4 C6_4 -162(2) . . . . ?
C2_4 Si1A C1_4 C6_4 159(4) . . . . ?
N7A Si1A C1_4 C2_4 -89.5(15) . . . . ?
C1_6 Si1A C1_4 C2_4 146.9(13) . . . . ?
C1_1 Si1A C1_4 C2_4 38.5(17) . . . . ?
C6_4 C1_4 C2_4 C3_4 -2.1(19) . . . . ?
Si1A C1_4 C2_4 C3_4 161(2) . . . . ?
C6_4 C1_4 C2_4 Si1A -163(3) . . . . ?
C1_4 C2_4 C3_4 C4_4 -2(2) . . . . ?
Si1A C2_4 C3_4 C4_4 24(4) . . . . ?
C2_4 C3_4 C4_4 C5_4 3(3) . . . . ?
C3_4 C4_4 C5_4 C6_4 0(4) . . . . ?
C2_4 C1_4 C6_4 C5_4 6(3) . . . . ?
Si1A C1_4 C6_4 C5_4 -152(3) . . . . ?
C4_4 C5_4 C6_4 C1_4 -5(3) . . . . ?
N7 Si1 C1_5 C2_5 -162.3(4) . . . . ?
C1_2 Si1 C1_5 C2_5 71.3(4) . . . . ?
C1_3 Si1 C1_5 C2_5 -40.8(5) . . . . ?
N7 Si1 C1_5 C6_5 17.8(5) . . . . ?
C1_2 Si1 C1_5 C6_5 -108.5(4) . . . . ?
C1_3 Si1 C1_5 C6_5 139.3(5) . . . . ?
C6_5 C1_5 C2_5 C3_5 1.1(6) . . . . ?
Si1 C1_5 C2_5 C3_5 -178.8(4) . . . . ?
C1_5 C2_5 C3_5 C4_5 0.5(7) . . . . ?
C2_5 C3_5 C4_5 C5_5 -4.1(8) . . . . ?
C3_5 C4_5 C5_5 C6_5 6.1(9) . . . . ?
C4_5 C5_5 C6_5 C1_5 -4.6(9) . . . . ?
C2_5 C1_5 C6_5 C5_5 0.9(7) . . . . ?
Si1 C1_5 C6_5 C5_5 -179.2(5) . . . . ?
C6_6 C1_6 C2_6 C3_6 0.0(16) . . . . ?
Si1A C1_6 C2_6 C3_6 -177.1(15) . . . . ?
C1_6 C2_6 C3_6 C4_6 4(2) . . . . ?
C2_6 C3_6 C4_6 C5_6 -11(3) . . . . ?
C3_6 C4_6 C5_6 C6_6 14(4) . . . . ?
C4_6 C5_6 C6_6 C1_6 -11(3) . . . . ?
C2_6 C1_6 C6_6 C5_6 3(2) . . . . ?
Si1A C1_6 C6_6 C5_6 -179.8(15) . . . . ?
